data_4106204
loop_
_publ_author_name
'Kazuki Niimi'
'Shoji Shinamura'
'Itaru Osaka'
'Eigo Miyazaki'
'Kazuo Takimiya'

_publ_section_title
;
 Dianthra[2,3-b:2',3'-f]thieno[3,2-b]thiophene (DATT): Synthesis,
 Characterization, and FET Characteristics of New \p-Extended Heteroarene
 with Eight Fused Aromatic Rings
;
_journal_name_full 'Journal of the American Chemical Society'
_journal_page_first 8732
_journal_page_last 8739
_journal_paper_doi 10.1021/ja202377m
_journal_volume 133
_journal_year 2011
_chemical_formula_moiety 'C30 H16 S2'
_chemical_formula_sum 'C30 H16 S2'
_chemical_formula_weight 440.55
_chemical_name_systematic
; 
DATT 
;
_space_group_IT_number 4
_symmetry_cell_setting monoclinic
_symmetry_Int_Tables_number 4
_symmetry_space_group_name_Hall 'P 2yb'
_symmetry_space_group_name_H-M 'P 1 21 1'
_atom_sites_solution_hydrogens geom
_atom_sites_solution_primary direct
_atom_sites_solution_secondary difmap
_audit_creation_method SHELXL-97
_cell_angle_alpha 90.0000(10)
_cell_angle_beta 92.7810(10)
_cell_angle_gamma 90.0000(10)
_cell_formula_units_Z 2
_cell_length_a 6.259(3)
_cell_length_b 7.569(3)
_cell_length_c 20.826(9)
_cell_measurement_reflns_used 2717
_cell_measurement_temperature 293(2)
_cell_measurement_theta_max 27.5
_cell_measurement_theta_min 3.3
_cell_volume 985.5(7)
_computing_cell_refinement CRYSTALCLEAR
_computing_data_collection CRYSTALCLEAR
_computing_data_reduction 'teXsan Ver. 1.11'
_computing_structure_refinement 'SHELXL-97 (Sheldrick, 1997)'
_computing_structure_solution 'SHELXS-97 (Sheldrick, 1990)'
_diffrn_ambient_temperature 293(2)
_diffrn_detector_area_resol_mean 14.71
_diffrn_measured_fraction_theta_full 0.976
_diffrn_measured_fraction_theta_max 0.976
_diffrn_measurement_device_type 'Rigaku/MSC Mercury CCD'
_diffrn_measurement_method \w
_diffrn_radiation_monochromator graphite
_diffrn_radiation_source 'rotating anode'
_diffrn_radiation_type MoK\a
_diffrn_radiation_wavelength 0.71070
_diffrn_reflns_av_R_equivalents 0.1253
_diffrn_reflns_av_sigmaI/netI 0.0716
_diffrn_reflns_limit_h_max 6
_diffrn_reflns_limit_h_min -8
_diffrn_reflns_limit_k_max 5
_diffrn_reflns_limit_k_min -9
_diffrn_reflns_limit_l_max 26
_diffrn_reflns_limit_l_min -27
_diffrn_reflns_number 7456
_diffrn_reflns_theta_full 27.48
_diffrn_reflns_theta_max 27.48
_diffrn_reflns_theta_min 3.26
_diffrn_standards_number 7513
_exptl_absorpt_coefficient_mu 0.288
_exptl_absorpt_correction_type none
_exptl_crystal_colour Red
_exptl_crystal_density_diffrn 1.485
_exptl_crystal_description Platelet
_exptl_crystal_F_000 456
_exptl_crystal_size_max 0.300
_exptl_crystal_size_mid 0.200
_exptl_crystal_size_min 0.100
_refine_diff_density_max 0.352
_refine_diff_density_min -0.598
_refine_diff_density_rms 0.092
_refine_ls_abs_structure_details 'Flack H D (1983), Acta Cryst. A39, 876-881'
_refine_ls_abs_structure_Flack -0.08(11)
_refine_ls_extinction_method none
_refine_ls_goodness_of_fit_ref 1.094
_refine_ls_hydrogen_treatment noref
_refine_ls_matrix_type full
_refine_ls_number_parameters 289
_refine_ls_number_reflns 3563
_refine_ls_number_restraints 1
_refine_ls_restrained_S_all 1.094
_refine_ls_R_factor_all 0.0643
_refine_ls_R_factor_gt 0.0595
_refine_ls_shift/su_max 0.004
_refine_ls_shift/su_mean 0.000
_refine_ls_structure_factor_coef Fsqd
_refine_ls_weighting_details 'calc w=1/[\s^2^(Fo^2^)+(0.0823P)^2^+0.0000P] where P=(Fo^2^+2Fc^2^)/3'
_refine_ls_weighting_scheme calc
_refine_ls_wR_factor_gt 0.1420
_refine_ls_wR_factor_ref 0.1473
_reflns_number_gt 3127
_reflns_number_total 3563
_reflns_threshold_expression >2sigma(I)
_cod_data_source_file ja202377m_si_001.cif
_cod_data_source_block DATT
_cod_original_cell_volume 985.3(7)
_cod_database_code 4106204

loop_
_symmetry_equiv_pos_as_xyz
'x, y, z'
'-x, y+1/2, -z'

loop_
_atom_site_label
_atom_site_type_symbol
_atom_site_fract_x
_atom_site_fract_y
_atom_site_fract_z
_atom_site_U_iso_or_equiv
_atom_site_adp_type
_atom_site_occupancy
_atom_site_symmetry_multiplicity
_atom_site_calc_flag
S1 S 1.04885(13) 0.41305(13) 1.01525(4) 0.0364(2) Uani 1 1 d
S2 S 0.47776(13) 0.20395(12) 0.93187(4) 0.0362(2) Uani 1 1 d
C1 C 0.7090(6) 0.3704(5) 1.36585(17) 0.0416(9) Uani 1 1 d
C2 C 0.5599(6) 0.3283(5) 1.40818(18) 0.0481(9) Uani 1 1 d
C3 C 0.3689(6) 0.2428(5) 1.38833(18) 0.0467(9) Uani 1 1 d
C4 C 0.3254(5) 0.2043(6) 1.32447(17) 0.0412(8) Uani 1 1 d
C5 C 0.4770(5) 0.2474(4) 1.27778(16) 0.0329(7) Uani 1 1 d
C6 C 0.4383(5) 0.2118(5) 1.21256(16) 0.0342(7) Uani 1 1 d
C7 C 0.5853(5) 0.2564(4) 1.16698(16) 0.0309(7) Uani 1 1 d
C8 C 0.5408(5) 0.2282(4) 1.09963(16) 0.0338(7) Uani 1 1 d
C9 C 0.6856(5) 0.2831(4) 1.05641(16) 0.0297(7) Uani 1 1 d
C10 C 0.6708(5) 0.2835(4) 0.98693(16) 0.0314(7) Uani 1 1 d
C11 C 0.6465(5) 0.2491(4) 0.86918(17) 0.0325(7) Uani 1 1 d
C12 C 0.6044(5) 0.2107(5) 0.80536(16) 0.0332(7) Uani 1 1 d
C13 C 0.7582(5) 0.2530(4) 0.76000(16) 0.0323(7) Uani 1 1 d
C14 C 0.7240(5) 0.2124(5) 0.69460(16) 0.0344(7) Uani 1 1 d
C15 C 0.8723(5) 0.2542(4) 0.64980(16) 0.0350(7) Uani 1 1 d
C16 C 0.8389(6) 0.2136(6) 0.58300(17) 0.0451(8) Uani 1 1 d
C17 C 0.9869(7) 0.2587(6) 0.54036(19) 0.0536(10) Uani 1 1 d
C18 C 1.1790(6) 0.3437(6) 0.56085(18) 0.0509(10) Uani 1 1 d
C19 C 1.2204(6) 0.3844(5) 0.62400(18) 0.0418(9) Uani 1 1 d
C20 C 1.0690(5) 0.3400(4) 0.67084(16) 0.0338(7) Uani 1 1 d
C21 C 1.1068(5) 0.3798(4) 0.73585(16) 0.0327(7) Uani 1 1 d
C22 C 0.9570(5) 0.3377(4) 0.78149(16) 0.0318(7) Uani 1 1 d
C23 C 0.9932(5) 0.3761(4) 0.84758(16) 0.0322(7) Uani 1 1 d
C24 C 0.8436(5) 0.3299(4) 0.89082(15) 0.0298(7) Uani 1 1 d
C25 C 0.8496(5) 0.3449(4) 0.95991(16) 0.0312(7) Uani 1 1 d
C26 C 0.8863(5) 0.3577(4) 1.07885(15) 0.0297(7) Uani 1 1 d
C27 C 0.9363(5) 0.3870(4) 1.14270(17) 0.0340(7) Uani 1 1 d
C28 C 0.7833(5) 0.3400(4) 1.18793(16) 0.0321(7) Uani 1 1 d
C29 C 0.8225(5) 0.3747(4) 1.25383(17) 0.0352(8) Uani 1 1 d
C30 C 0.6736(5) 0.3321(4) 1.29859(16) 0.0333(7) Uani 1 1 d
H1 H 0.8380 0.4273 1.3802 0.050 Uiso 1 1 d
H2 H 0.5882 0.3536 1.4532 0.056 Uiso 1 1 d
H3 H 0.2657 0.2097 1.4191 0.054 Uiso 1 1 d
H4 H 0.1937 0.1476 1.3116 0.049 Uiso 1 1 d
H5 H 0.3079 0.1552 1.1989 0.042 Uiso 1 1 d
H6 H 0.4111 0.1709 1.0850 0.041 Uiso 1 1 d
H7 H 0.4719 0.1548 0.7918 0.040 Uiso 1 1 d
H8 H 0.5934 0.1547 0.6805 0.041 Uiso 1 1 d
H9 H 0.7074 0.1582 0.5678 0.052 Uiso 1 1 d
H10 H 0.9624 0.2268 0.4956 0.062 Uiso 1 1 d
H11 H 1.2831 0.3722 0.5302 0.060 Uiso 1 1 d
H12 H 1.3514 0.4416 0.6372 0.050 Uiso 1 1 d
H13 H 1.2368 0.4370 0.7495 0.038 Uiso 1 1 d
H14 H 1.1224 0.4325 0.8621 0.038 Uiso 1 1 d
H15 H 1.0721 0.4336 1.1566 0.040 Uiso 1 1 d
H16 H 0.9544 0.4270 1.2679 0.042 Uiso 1 1 d

loop_
_atom_site_aniso_label
_atom_site_aniso_U_11
_atom_site_aniso_U_22
_atom_site_aniso_U_33
_atom_site_aniso_U_23
_atom_site_aniso_U_13
_atom_site_aniso_U_12
S1 0.0302(4) 0.0500(5) 0.0287(4) -0.0019(4) -0.0021(3) -0.0087(3)
S2 0.0285(4) 0.0508(5) 0.0289(4) -0.0010(4) -0.0030(3) -0.0065(4)
C1 0.0368(19) 0.060(2) 0.0278(18) -0.0023(16) -0.0038(14) 0.0019(16)
C2 0.048(2) 0.068(2) 0.0286(18) -0.0026(18) -0.0007(16) 0.0045(19)
C3 0.041(2) 0.067(2) 0.0324(19) 0.0022(18) 0.0089(15) 0.0040(18)
C4 0.0359(18) 0.0526(18) 0.0352(19) 0.0006(18) 0.0027(14) -0.0006(18)
C5 0.0300(17) 0.0396(16) 0.0286(17) -0.0006(14) -0.0034(13) 0.0026(13)
C6 0.0313(16) 0.0413(15) 0.0298(16) 0.0004(15) -0.0023(12) -0.0016(16)
C7 0.0262(16) 0.0356(15) 0.0303(17) -0.0004(13) -0.0048(13) 0.0017(12)
C8 0.0304(16) 0.0370(15) 0.0335(17) 0.0016(15) -0.0046(13) -0.0063(14)
C9 0.0254(15) 0.0355(14) 0.0276(17) -0.0013(13) -0.0036(13) 0.0031(12)
C10 0.0327(18) 0.0323(13) 0.0288(17) -0.0016(12) -0.0032(14) 0.0011(13)
C11 0.0227(15) 0.0390(16) 0.0351(18) -0.0005(14) -0.0048(13) -0.0018(12)
C12 0.0262(15) 0.0425(16) 0.0308(17) -0.0019(15) -0.0015(12) -0.0061(15)
C13 0.0263(16) 0.0420(17) 0.0279(16) -0.0009(13) -0.0040(13) 0.0003(13)
C14 0.0309(16) 0.0448(16) 0.0271(16) -0.0009(15) -0.0037(12) -0.0032(15)
C15 0.0322(17) 0.0455(17) 0.0267(17) 0.0008(14) -0.0047(13) 0.0006(14)
C16 0.0442(19) 0.062(2) 0.0280(17) -0.0035(18) -0.0061(14) -0.0049(19)
C17 0.052(2) 0.081(3) 0.0275(18) -0.0013(19) -0.0002(16) -0.004(2)
C18 0.048(2) 0.076(3) 0.0292(19) 0.0062(18) 0.0059(16) -0.0079(19)
C19 0.0368(19) 0.057(2) 0.0317(18) 0.0040(16) 0.0023(14) -0.0038(16)
C20 0.0321(18) 0.0411(16) 0.0281(17) 0.0049(14) -0.0009(13) 0.0004(14)
C21 0.0290(16) 0.0422(17) 0.0262(16) 0.0008(13) -0.0057(12) -0.0020(13)
C22 0.0279(17) 0.0375(15) 0.0293(17) 0.0052(14) -0.0058(13) 0.0007(13)
C23 0.0293(16) 0.0429(17) 0.0240(16) 0.0012(13) -0.0038(13) -0.0042(14)
C24 0.0293(17) 0.0333(14) 0.0260(16) 0.0012(13) -0.0054(13) -0.0014(13)
C25 0.0275(16) 0.0360(14) 0.0293(17) 0.0002(13) -0.0058(13) -0.0001(13)
C26 0.0278(16) 0.0350(14) 0.0260(16) 0.0007(13) -0.0032(13) -0.0031(12)
C27 0.0272(16) 0.0415(17) 0.0326(18) -0.0043(14) -0.0060(13) -0.0020(13)
C28 0.0325(17) 0.0371(15) 0.0263(16) 0.0024(14) -0.0033(13) -0.0004(14)
C29 0.0292(17) 0.0466(19) 0.0291(17) -0.0005(14) -0.0063(13) -0.0020(14)
C30 0.0309(17) 0.0430(17) 0.0255(16) 0.0017(14) -0.0043(13) 0.0008(14)

loop_
_atom_type_symbol
_atom_type_description
_atom_type_scat_dispersion_real
_atom_type_scat_dispersion_imag
_atom_type_scat_source
C C 0.0033 0.0016 'International Tables Vol C Tables 4.2.6.8 and 6.1.1.4'
H H 0.0000 0.0000 'International Tables Vol C Tables 4.2.6.8 and 6.1.1.4'
S S 0.1246 0.1234 'International Tables Vol C Tables 4.2.6.8 and 6.1.1.4'

loop_
_geom_angle_atom_site_label_1
_geom_angle_atom_site_label_2
_geom_angle_atom_site_label_3
_geom_angle
_geom_angle_publ_flag
C25 S1 C26 90.35(16) yes
C10 S2 C11 89.95(16) yes
C2 C1 C30 120.6(3) yes
C1 C2 C3 121.4(4) yes
C4 C3 C2 120.5(3) yes
C3 C4 C5 120.2(3) yes
C6 C5 C4 121.9(3) yes
C6 C5 C30 119.1(3) yes
C4 C5 C30 119.0(3) yes
C5 C6 C7 121.8(3) yes
C6 C7 C8 121.8(3) yes
C6 C7 C28 119.1(3) yes
C8 C7 C28 119.1(3) yes
C9 C8 C7 119.6(3) yes
C8 C9 C26 120.1(3) yes
C8 C9 C10 130.2(3) yes
C26 C9 C10 109.7(3) yes
C25 C10 C9 113.7(3) yes
C25 C10 S2 114.0(2) yes
C9 C10 S2 132.1(3) yes
C12 C11 C24 121.2(3) yes
C12 C11 S2 125.8(2) yes
C24 C11 S2 113.0(3) yes
C11 C12 C13 119.5(3) yes
C14 C13 C12 121.4(3) yes
C14 C13 C22 119.0(3) yes
C12 C13 C22 119.6(3) yes
C15 C14 C13 121.9(3) yes
C14 C15 C16 122.4(3) yes
C14 C15 C20 119.3(3) yes
C16 C15 C20 118.4(3) yes
C17 C16 C15 120.6(3) yes
C16 C17 C18 121.0(4) yes
C19 C18 C17 120.9(4) yes
C18 C19 C20 120.2(3) yes
C21 C20 C19 121.5(3) yes
C21 C20 C15 119.6(3) yes
C19 C20 C15 118.8(3) yes
C20 C21 C22 121.4(3) yes
C21 C22 C23 122.1(3) yes
C21 C22 C13 118.8(3) yes
C23 C22 C13 119.0(3) yes
C24 C23 C22 120.2(3) yes
C23 C24 C11 120.4(3) yes
C23 C24 C25 130.4(3) yes
C11 C24 C25 109.2(3) yes
C10 C25 C24 113.8(3) yes
C10 C25 S1 114.0(2) yes
C24 C25 S1 132.0(3) yes
C27 C26 C9 122.4(3) yes
C27 C26 S1 125.4(3) yes
C9 C26 S1 112.2(2) yes
C26 C27 C28 118.3(3) yes
C29 C28 C27 120.6(3) yes
C29 C28 C7 119.0(3) yes
C27 C28 C7 120.5(3) yes
C30 C29 C28 121.4(3) yes
C29 C30 C5 119.7(3) yes
C29 C30 C1 122.1(3) yes
C5 C30 C1 118.3(3) yes

loop_
_geom_bond_atom_site_label_1
_geom_bond_atom_site_label_2
_geom_bond_distance
_geom_bond_publ_flag
S1 C25 1.735(3) yes
S1 C26 1.759(3) yes
S2 C10 1.733(3) yes
S2 C11 1.752(4) yes
C1 C2 1.352(5) yes
C1 C30 1.437(5) yes
C2 C3 1.404(5) yes
C3 C4 1.376(5) yes
C4 C5 1.429(5) yes
C5 C6 1.394(4) yes
C5 C30 1.435(5) yes
C6 C7 1.395(4) yes
C7 C8 1.433(4) yes
C7 C28 1.440(4) yes
C8 C9 1.372(4) yes
C9 C26 1.435(4) yes
C9 C10 1.445(5) yes
C10 C25 1.359(4) yes
C11 C12 1.373(4) yes
C11 C24 1.430(4) yes
C12 C13 1.417(4) yes
C13 C14 1.403(4) yes
C13 C22 1.451(4) yes
C14 C15 1.384(5) yes
C15 C16 1.430(5) yes
C15 C20 1.441(5) yes
C16 C17 1.358(5) yes
C17 C18 1.411(6) yes
C18 C19 1.363(5) yes
C19 C20 1.433(4) yes
C20 C21 1.396(4) yes
C21 C22 1.404(4) yes
C22 C23 1.414(4) yes
C23 C24 1.375(4) yes
C24 C25 1.442(4) yes
C26 C27 1.369(5) yes
C27 C28 1.421(4) yes
C28 C29 1.407(5) yes
C29 C30 1.388(5) yes

loop_
_geom_torsion_atom_site_label_1
_geom_torsion_atom_site_label_2
_geom_torsion_atom_site_label_3
_geom_torsion_atom_site_label_4
_geom_torsion
_geom_torsion_publ_flag
C30 C1 C2 C3 1.4(6) yes
C1 C2 C3 C4 -2.0(6) yes
C2 C3 C4 C5 1.5(6) yes
C3 C4 C5 C6 -179.5(3) yes
C3 C4 C5 C30 -0.4(5) yes
C4 C5 C6 C7 179.1(3) yes
C30 C5 C6 C7 -0.1(5) yes
C5 C6 C7 C8 -176.7(3) yes
C5 C6 C7 C28 0.6(5) yes
C6 C7 C8 C9 176.5(3) yes
C28 C7 C8 C9 -0.8(5) yes
C7 C8 C9 C26 4.0(5) yes
C7 C8 C9 C10 -174.3(3) yes
C8 C9 C10 C25 -178.6(3) yes
C26 C9 C10 C25 2.9(4) yes
C8 C9 C10 S2 -4.8(5) yes
C26 C9 C10 S2 176.7(2) yes
C11 S2 C10 C25 1.6(2) yes
C11 S2 C10 C9 -172.2(3) yes
C10 S2 C11 C12 176.6(3) yes
C10 S2 C11 C24 -2.2(2) yes
C24 C11 C12 C13 -0.5(5) yes
S2 C11 C12 C13 -179.1(2) yes
C11 C12 C13 C14 178.5(3) yes
C11 C12 C13 C22 -0.6(5) yes
C12 C13 C14 C15 179.5(3) yes
C22 C13 C14 C15 -1.4(5) yes
C13 C14 C15 C16 -179.9(3) yes
C13 C14 C15 C20 0.8(5) yes
C14 C15 C16 C17 179.1(4) yes
C20 C15 C16 C17 -1.5(6) yes
C15 C16 C17 C18 1.2(6) yes
C16 C17 C18 C19 -0.6(7) yes
C17 C18 C19 C20 0.4(6) yes
C18 C19 C20 C21 180.0(4) yes
C18 C19 C20 C15 -0.7(5) yes
C14 C15 C20 C21 -0.1(5) yes
C16 C15 C20 C21 -179.4(3) yes
C14 C15 C20 C19 -179.3(3) yes
C16 C15 C20 C19 1.3(5) yes
C19 C20 C21 C22 179.4(3) yes
C15 C20 C21 C22 0.1(5) yes
C20 C21 C22 C23 179.6(3) yes
C20 C21 C22 C13 -0.8(5) yes
C14 C13 C22 C21 1.4(5) yes
C12 C13 C22 C21 -179.5(3) yes
C14 C13 C22 C23 -179.0(3) yes
C12 C13 C22 C23 0.1(5) yes
C21 C22 C23 C24 -178.9(3) yes
C13 C22 C23 C24 1.5(5) yes
C22 C23 C24 C11 -2.5(5) yes
C22 C23 C24 C25 175.8(3) yes
C12 C11 C24 C23 2.0(5) yes
S2 C11 C24 C23 -179.2(2) yes
C12 C11 C24 C25 -176.6(3) yes
S2 C11 C24 C25 2.2(3) yes
C9 C10 C25 C24 174.4(3) yes
S2 C10 C25 C24 -0.6(3) yes
C9 C10 C25 S1 -1.6(3) yes
S2 C10 C25 S1 -176.56(16) yes
C23 C24 C25 C10 -179.5(3) yes
C11 C24 C25 C10 -1.0(4) yes
C23 C24 C25 S1 -4.4(5) yes
C11 C24 C25 S1 174.0(2) yes
C26 S1 C25 C10 -0.1(2) yes
C26 S1 C25 C24 -175.2(3) yes
C8 C9 C26 C27 -4.0(5) yes
C10 C9 C26 C27 174.6(3) yes
C8 C9 C26 S1 178.4(2) yes
C10 C9 C26 S1 -3.0(3) yes
C25 S1 C26 C27 -175.7(3) yes
C25 S1 C26 C9 1.8(2) yes
C9 C26 C27 C28 0.5(5) yes
S1 C26 C27 C28 177.8(2) yes
C26 C27 C28 C29 -177.0(3) yes
C26 C27 C28 C7 2.8(5) yes
C6 C7 C28 C29 -0.2(4) yes
C8 C7 C28 C29 177.2(3) yes
C6 C7 C28 C27 180.0(3) yes
C8 C7 C28 C27 -2.7(4) yes
C27 C28 C29 C30 179.1(3) yes
C7 C28 C29 C30 -0.8(5) yes
C28 C29 C30 C5 1.3(5) yes
C28 C29 C30 C1 -178.5(3) yes
C6 C5 C30 C29 -0.9(5) yes
C4 C5 C30 C29 180.0(3) yes
C6 C5 C30 C1 179.0(3) yes
C4 C5 C30 C1 -0.2(5) yes
C2 C1 C30 C29 179.5(3) yes
C2 C1 C30 C5 -0.3(5) yes

loop_
_cod_related_entry_id
_cod_related_entry_database
_cod_related_entry_code
1 ChemSpider 26233515
